data_4338995
loop_
_publ_author_name
'Figueroa, Joshua S.'
'Yurkerwich, Kevin'
'Melnick, Jonathan'
'Buccella, Daniela'
'Parkin, Gerard'

_publ_section_title
;
 Applications of bis(1-R-imidazol-2-yl)disulfides and diselenides as
 ligands for main-group and transition metals: kappa2-(N,N) coordination,
 S-S bond cleavage, and S-S/E-E (E = S, Se) bond metathesis reactions.
;
_journal_issue 22
_journal_name_full 'Inorganic chemistry'
_journal_page_first 9234
_journal_page_last 9244
_journal_paper_doi 10.1021/ic701228y
_journal_volume 46
_journal_year 2007
_chemical_formula_sum 'C25 H27 Cl5 N4 Ni Se2'
_chemical_formula_weight 777.39
_chemical_name_systematic
; 
 ? 
;
_space_group_IT_number 14
_symmetry_cell_setting monoclinic
_symmetry_space_group_name_Hall '-P 2yn'
_symmetry_space_group_name_H-M 'P 1 21/n 1'
_atom_sites_solution_hydrogens geom
_atom_sites_solution_primary direct
_atom_sites_solution_secondary difmap
_audit_creation_method SHELXL-97
_cell_angle_alpha 90.00
_cell_angle_beta 96.840(2)
_cell_angle_gamma 90.00
_cell_formula_units_Z 4
_cell_length_a 8.6691(8)
_cell_length_b 14.2662(15)
_cell_length_c 25.323(3)
_cell_measurement_reflns_used 3319
_cell_measurement_temperature 243(2)
_cell_measurement_theta_max 23.42
_cell_measurement_theta_min 2.59
_cell_volume 3109.5(6)
_computing_cell_refinement 'Bruker SMART'
_computing_data_collection 'Bruker SMART'
_computing_data_reduction 'Bruker SAINT'
_computing_molecular_graphics 'Bruker SHELXTL'
_computing_publication_material 'Bruker SHELXTL'
_computing_structure_refinement 'SHELXL-97 (Sheldrick, 1997)'
_computing_structure_solution 'SHELXS-97 (Sheldrick, 1990)'
_diffrn_ambient_temperature 243(2)
_diffrn_measured_fraction_theta_full 0.998
_diffrn_measured_fraction_theta_max 0.998
_diffrn_measurement_device_type 'CCD area detector'
_diffrn_measurement_method 'phi and omega scans'
_diffrn_radiation_monochromator graphite
_diffrn_radiation_source 'fine-focus sealed tube'
_diffrn_radiation_type MoK\a
_diffrn_radiation_wavelength 0.71073
_diffrn_reflns_av_R_equivalents 0.0821
_diffrn_reflns_av_sigmaI/netI 0.1105
_diffrn_reflns_limit_h_max 4
_diffrn_reflns_limit_h_min -10
_diffrn_reflns_limit_k_max 17
_diffrn_reflns_limit_k_min -17
_diffrn_reflns_limit_l_max 31
_diffrn_reflns_limit_l_min -30
_diffrn_reflns_number 20250
_diffrn_reflns_theta_full 26.37
_diffrn_reflns_theta_max 26.37
_diffrn_reflns_theta_min 1.62
_exptl_absorpt_coefficient_mu 3.417
_exptl_absorpt_correction_T_max 1.0
_exptl_absorpt_correction_T_min 0.779708
_exptl_absorpt_correction_type empirical
_exptl_absorpt_process_details SADABS
_exptl_crystal_colour Green
_exptl_crystal_density_diffrn 1.661
_exptl_crystal_density_method 'not measured'
_exptl_crystal_description Block
_exptl_crystal_F_000 1544
_exptl_crystal_size_max 0.1
_exptl_crystal_size_mid 0.1
_exptl_crystal_size_min 0.1
_refine_diff_density_max 0.517
_refine_diff_density_min -0.473
_refine_diff_density_rms 0.103
_refine_ls_extinction_method none
_refine_ls_goodness_of_fit_ref 1.012
_refine_ls_hydrogen_treatment constr
_refine_ls_matrix_type full
_refine_ls_number_parameters 334
_refine_ls_number_reflns 6337
_refine_ls_number_restraints 0
_refine_ls_restrained_S_all 1.012
_refine_ls_R_factor_all 0.1223
_refine_ls_R_factor_gt 0.0484
_refine_ls_shift/su_max 0.000
_refine_ls_shift/su_mean 0.000
_refine_ls_structure_factor_coef Fsqd
_refine_ls_weighting_details 'calc w=1/[\s^2^(Fo^2^)+(0.0300P)^2^+0.0000P] where P=(Fo^2^+2Fc^2^)/3'
_refine_ls_weighting_scheme calc
_refine_ls_wR_factor_gt 0.0786
_refine_ls_wR_factor_ref 0.0946
_reflns_number_gt 3463
_reflns_number_total 6337
_reflns_threshold_expression >2sigma(I)
_cod_data_source_file ic701228y-file009.cif
_cod_data_source_block jf25
_cod_depositor_comments
;
The following automatic conversions were performed:

'_symmetry_cell_setting' value 'Monoclinic' changed to 'monoclinic'
according to
/usr/data/users/saulius/automatic-downloads/retrospective/ACS/lib/dictionaries/cif_core.dic
dictionary named 'cif_core.dic' version 2.4.2 from
2011-04-26.

'_exptl_absorpt_correction_type' value 'Empirical'
changed to 'empirical' according to
/usr/data/users/saulius/automatic-downloads/retrospective/ACS/lib/dictionaries/cif_core.dic
dictionary named 'cif_core.dic' version 2.4.2 from 2011-04-26.

Automatic conversion script
Id: cif_fix_values 2281 2013-09-26 08:29:07Z andrius 
;
_cod_original_cell_volume 3109.6(5)
_cod_original_sg_symbol_H-M P2(1)/n
_cod_database_code 4338995

loop_
_symmetry_equiv_pos_as_xyz
'x, y, z'
'-x+1/2, y+1/2, -z+1/2'
'-x, -y, -z'
'x-1/2, -y-1/2, z-1/2'

loop_
_atom_site_label
_atom_site_type_symbol
_atom_site_fract_x
_atom_site_fract_y
_atom_site_fract_z
_atom_site_U_iso_or_equiv
_atom_site_adp_type
_atom_site_occupancy
_atom_site_symmetry_multiplicity
_atom_site_calc_flag
_atom_site_refinement_flags
Ni Ni 0.57028(7) 0.93917(5) 0.12329(3) 0.03495(19) Uani 1 1 d .
Se1 Se 0.90337(6) 0.75488(4) 0.09297(2) 0.04017(17) Uani 1 1 d .
Cl1 Cl 0.31174(14) 0.91887(11) 0.11638(7) 0.0526(4) Uani 1 1 d .
Se2 Se 0.95606(5) 0.86859(4) 0.15775(2) 0.03640(16) Uani 1 1 d .
Cl2 Cl 0.68883(15) 1.07756(10) 0.12786(6) 0.0468(4) Uani 1 1 d .
Cl3 Cl 1.24661(18) 0.64440(13) 0.15840(7) 0.0734(5) Uani 1 1 d .
Cl4 Cl 1.53840(16) 0.61766(14) 0.11821(7) 0.0790(6) Uani 1 1 d .
Cl5 Cl 1.27031(18) 0.66633(13) 0.04626(6) 0.0675(5) Uani 1 1 d .
N11 N 0.6205(4) 0.8650(3) 0.05984(17) 0.0355(11) Uani 1 1 d .
C11 C 0.7396(5) 0.8133(4) 0.0479(2) 0.0308(13) Uani 1 1 d .
N12 N 0.7293(4) 0.7962(3) -0.00471(17) 0.0337(11) Uani 1 1 d .
C12 C 0.5315(6) 0.8808(4) 0.0109(2) 0.0402(14) Uani 1 1 d .
H12A H 0.4405 0.9159 0.0062 0.048 Uiso 1 1 calc R
C13 C 0.5956(6) 0.8384(4) -0.0281(2) 0.0437(15) Uani 1 1 d .
H13A H 0.5574 0.8375 -0.0640 0.052 Uiso 1 1 calc R
C14 C 0.8377(6) 0.7409(4) -0.03092(19) 0.0343(13) Uani 1 1 d .
C15 C 0.8046(6) 0.6477(4) -0.0416(2) 0.0444(15) Uani 1 1 d .
C16 C 0.9147(7) 0.5950(4) -0.0646(2) 0.0532(17) Uani 1 1 d .
H16A H 0.8958 0.5318 -0.0716 0.064 Uiso 1 1 calc R
C17 C 1.0509(7) 0.6344(5) -0.0773(2) 0.0495(16) Uani 1 1 d .
C18 C 1.0781(6) 0.7272(5) -0.0668(2) 0.0494(17) Uani 1 1 d .
H18A H 1.1690 0.7540 -0.0759 0.059 Uiso 1 1 calc R
C19 C 0.9740(6) 0.7838(4) -0.0426(2) 0.0401(15) Uani 1 1 d .
N21 N 0.6470(4) 0.8623(3) 0.18672(16) 0.0345(11) Uani 1 1 d .
C21 C 0.7941(6) 0.8377(4) 0.1987(2) 0.0328(13) Uani 1 1 d .
N22 N 0.8137(5) 0.7865(3) 0.24423(17) 0.0375(11) Uani 1 1 d .
C22 C 0.5695(6) 0.8239(4) 0.2260(2) 0.0411(15) Uani 1 1 d .
H22A H 0.4634 0.8294 0.2278 0.049 Uiso 1 1 calc R
C23 C 0.6700(6) 0.7774(4) 0.2613(2) 0.0445(15) Uani 1 1 d .
H23A H 0.6466 0.7453 0.2913 0.053 Uiso 1 1 calc R
C24 C 0.9583(6) 0.7421(4) 0.2667(2) 0.0341(13) Uani 1 1 d .
C25 C 0.9779(6) 0.6472(4) 0.2571(2) 0.0390(14) Uani 1 1 d .
C26 C 1.1204(6) 0.6079(4) 0.2761(2) 0.0407(15) Uani 1 1 d .
H26A H 1.1372 0.5446 0.2702 0.049 Uiso 1 1 calc R
C27 C 1.2377(6) 0.6602(4) 0.3036(2) 0.0400(14) Uani 1 1 d .
C28 C 1.2111(6) 0.7529(4) 0.3133(2) 0.0430(15) Uani 1 1 d .
H28A H 1.2887 0.7875 0.3330 0.052 Uiso 1 1 calc R
C29 C 1.0718(6) 0.7971(4) 0.2948(2) 0.0391(14) Uani 1 1 d .
C31 C 1.3642(6) 0.6792(4) 0.1108(2) 0.0499(16) Uani 1 1 d .
H31A H 1.3883 0.7458 0.1165 0.060 Uiso 1 1 calc R
C151 C 0.6540(7) 0.6032(4) -0.0289(3) 0.070(2) Uani 1 1 d .
H15A H 0.5923 0.6493 -0.0135 0.105 Uiso 1 1 calc R
H15B H 0.6770 0.5526 -0.0042 0.105 Uiso 1 1 calc R
H15C H 0.5974 0.5795 -0.0610 0.105 Uiso 1 1 calc R
C171 C 1.1699(8) 0.5754(5) -0.1017(3) 0.087(2) Uani 1 1 d .
H17A H 1.2572 0.6138 -0.1076 0.130 Uiso 1 1 calc R
H17B H 1.1237 0.5501 -0.1350 0.130 Uiso 1 1 calc R
H17C H 1.2042 0.5251 -0.0780 0.130 Uiso 1 1 calc R
C191 C 1.0077(6) 0.8849(4) -0.0297(2) 0.0554(18) Uani 1 1 d .
H19A H 0.9234 0.9112 -0.0132 0.083 Uiso 1 1 calc R
H19B H 1.0191 0.9186 -0.0618 0.083 Uiso 1 1 calc R
H19C H 1.1020 0.8896 -0.0057 0.083 Uiso 1 1 calc R
C251 C 0.8521(7) 0.5883(4) 0.2273(2) 0.0593(18) Uani 1 1 d .
H25A H 0.7628 0.6267 0.2168 0.089 Uiso 1 1 calc R
H25B H 0.8241 0.5387 0.2499 0.089 Uiso 1 1 calc R
H25C H 0.8894 0.5620 0.1963 0.089 Uiso 1 1 calc R
C271 C 1.3915(6) 0.6151(4) 0.3222(3) 0.0618(19) Uani 1 1 d .
H27A H 1.4600 0.6607 0.3403 0.093 Uiso 1 1 calc R
H27B H 1.4365 0.5910 0.2921 0.093 Uiso 1 1 calc R
H27C H 1.3761 0.5646 0.3461 0.093 Uiso 1 1 calc R
C291 C 1.0481(7) 0.9004(4) 0.3049(2) 0.0617(19) Uani 1 1 d .
H29A H 0.9460 0.9188 0.2896 0.093 Uiso 1 1 calc R
H29B H 1.1243 0.9362 0.2891 0.093 Uiso 1 1 calc R
H29C H 1.0590 0.9118 0.3426 0.093 Uiso 1 1 calc R

loop_
_atom_site_aniso_label
_atom_site_aniso_U_11
_atom_site_aniso_U_22
_atom_site_aniso_U_33
_atom_site_aniso_U_23
_atom_site_aniso_U_13
_atom_site_aniso_U_12
Ni 0.0307(3) 0.0339(4) 0.0410(5) 0.0006(4) 0.0075(3) 0.0040(3)
Se1 0.0370(3) 0.0462(4) 0.0367(3) -0.0016(3) 0.0018(2) 0.0150(3)
Cl1 0.0298(7) 0.0512(11) 0.0780(12) -0.0046(9) 0.0122(7) 0.0043(7)
Se2 0.0291(3) 0.0444(4) 0.0357(3) 0.0028(3) 0.0042(2) -0.0032(3)
Cl2 0.0408(7) 0.0450(10) 0.0543(10) 0.0055(8) 0.0036(7) -0.0067(7)
Cl3 0.0707(10) 0.0925(15) 0.0605(12) 0.0199(11) 0.0222(9) 0.0196(10)
Cl4 0.0412(9) 0.1066(16) 0.0872(14) 0.0160(12) -0.0001(9) 0.0102(10)
Cl5 0.0648(10) 0.0835(14) 0.0521(11) 0.0018(10) -0.0026(9) 0.0168(10)
N11 0.028(2) 0.041(3) 0.037(3) -0.001(2) 0.002(2) 0.005(2)
C11 0.033(3) 0.033(3) 0.026(3) -0.002(3) 0.002(2) -0.001(3)
N12 0.033(2) 0.032(3) 0.036(3) -0.005(2) 0.000(2) 0.008(2)
C12 0.035(3) 0.040(4) 0.044(4) 0.003(3) -0.001(3) 0.005(3)
C13 0.044(3) 0.054(4) 0.031(4) -0.004(3) -0.004(3) 0.009(3)
C14 0.040(3) 0.039(4) 0.023(3) -0.004(3) 0.000(2) 0.013(3)
C15 0.053(3) 0.043(4) 0.036(4) -0.006(3) 0.003(3) -0.002(3)
C16 0.081(5) 0.037(4) 0.042(4) -0.013(3) 0.008(4) 0.006(4)
C17 0.063(4) 0.053(5) 0.033(4) -0.002(3) 0.010(3) 0.016(4)
C18 0.046(3) 0.068(5) 0.036(4) 0.000(3) 0.010(3) 0.004(3)
C19 0.050(3) 0.045(4) 0.026(3) 0.004(3) 0.009(3) 0.001(3)
N21 0.029(2) 0.040(3) 0.036(3) 0.004(2) 0.008(2) 0.003(2)
C21 0.041(3) 0.035(4) 0.024(3) 0.001(3) 0.009(3) 0.000(3)
N22 0.038(2) 0.042(3) 0.033(3) 0.000(2) 0.005(2) -0.001(2)
C22 0.040(3) 0.046(4) 0.041(4) -0.001(3) 0.017(3) -0.004(3)
C23 0.044(3) 0.054(4) 0.038(4) 0.007(3) 0.017(3) 0.000(3)
C24 0.039(3) 0.036(4) 0.027(3) 0.002(3) 0.003(2) 0.000(3)
C25 0.057(4) 0.031(4) 0.028(3) 0.003(3) -0.001(3) -0.005(3)
C26 0.050(3) 0.043(4) 0.028(3) 0.007(3) -0.002(3) 0.002(3)
C27 0.041(3) 0.049(4) 0.029(3) 0.009(3) 0.002(3) 0.001(3)
C28 0.044(3) 0.047(4) 0.035(3) 0.000(3) -0.010(3) -0.001(3)
C29 0.054(3) 0.035(4) 0.028(3) -0.004(3) 0.000(3) 0.000(3)
C31 0.064(4) 0.041(4) 0.044(4) -0.004(3) 0.005(3) 0.006(3)
C151 0.073(4) 0.055(5) 0.084(5) -0.011(4) 0.017(4) -0.017(4)
C171 0.095(5) 0.099(7) 0.072(5) -0.020(5) 0.028(4) 0.035(5)
C191 0.064(4) 0.056(5) 0.049(4) -0.001(3) 0.017(3) -0.015(4)
C251 0.072(4) 0.048(4) 0.051(4) -0.003(3) -0.017(3) -0.009(3)
C271 0.045(3) 0.059(5) 0.079(5) 0.010(4) -0.004(3) 0.003(3)
C291 0.066(4) 0.054(5) 0.061(5) -0.012(4) -0.009(3) -0.002(3)

loop_
_atom_type_symbol
_atom_type_description
_atom_type_scat_dispersion_real
_atom_type_scat_dispersion_imag
_atom_type_scat_source
C C 0.0033 0.0016 'International Tables Vol C Tables 4.2.6.8 and 6.1.1.4'
H H 0.0000 0.0000 'International Tables Vol C Tables 4.2.6.8 and 6.1.1.4'
N N 0.0061 0.0033 'International Tables Vol C Tables 4.2.6.8 and 6.1.1.4'
Cl Cl 0.1484 0.1585 'International Tables Vol C Tables 4.2.6.8 and 6.1.1.4'
Ni Ni 0.3393 1.1124 'International Tables Vol C Tables 4.2.6.8 and 6.1.1.4'
Se Se -0.0929 2.2259 'International Tables Vol C Tables 4.2.6.8 and 6.1.1.4'

loop_
_geom_angle_atom_site_label_1
_geom_angle_atom_site_label_2
_geom_angle_atom_site_label_3
_geom_angle
N21 Ni N11 105.71(17)
N21 Ni Cl2 109.81(13)
N11 Ni Cl2 111.46(12)
N21 Ni Cl1 103.08(12)
N11 Ni Cl1 100.28(12)
Cl2 Ni Cl1 124.72(6)
C11 Se1 Se2 100.86(16)
C21 Se2 Se1 97.39(16)
C11 N11 C12 104.4(4)
C11 N11 Ni 136.0(4)
C12 N11 Ni 118.3(3)
N11 C11 N12 111.3(4)
N11 C11 Se1 130.4(4)
N12 C11 Se1 118.1(4)
C11 N12 C13 107.5(4)
C11 N12 C14 125.6(4)
C13 N12 C14 126.9(4)
C13 C12 N11 110.4(5)
C12 C13 N12 106.4(5)
C15 C14 C19 122.9(5)
C15 C14 N12 118.9(5)
C19 C14 N12 118.1(5)
C14 C15 C16 117.6(5)
C14 C15 C151 121.7(5)
C16 C15 C151 120.7(6)
C17 C16 C15 121.7(6)
C18 C17 C16 118.8(6)
C18 C17 C171 120.4(6)
C16 C17 C171 120.8(6)
C17 C18 C19 122.5(6)
C14 C19 C18 116.4(5)
C14 C19 C191 121.6(5)
C18 C19 C191 122.0(5)
C21 N21 C22 105.6(4)
C21 N21 Ni 123.5(3)
C22 N21 Ni 131.0(3)
N21 C21 N22 111.0(4)
N21 C21 Se2 124.7(4)
N22 C21 Se2 124.3(4)
C21 N22 C23 106.9(4)
C21 N22 C24 125.5(4)
C23 N22 C24 127.3(5)
C23 C22 N21 110.0(5)
C22 C23 N22 106.5(5)
C29 C24 C25 123.2(5)
C29 C24 N22 118.6(5)
C25 C24 N22 118.1(5)
C24 C25 C26 117.1(5)
C24 C25 C251 122.4(5)
C26 C25 C251 120.6(5)
C27 C26 C25 121.8(5)
C28 C27 C26 118.9(5)
C28 C27 C271 121.3(5)
C26 C27 C271 119.9(6)
C27 C28 C29 122.3(5)
C24 C29 C28 116.7(5)
C24 C29 C291 122.4(5)
C28 C29 C291 120.9(5)
Cl4 C31 Cl3 110.8(3)
Cl4 C31 Cl5 110.5(3)
Cl3 C31 Cl5 111.8(3)

loop_
_geom_bond_atom_site_label_1
_geom_bond_atom_site_label_2
_geom_bond_distance
Ni N21 1.993(4)
Ni N11 2.014(4)
Ni Cl2 2.2225(16)
Ni Cl1 2.2460(14)
Se1 C11 1.905(5)
Se1 Se2 2.3134(8)
Se2 C21 1.894(5)
Cl3 C31 1.741(6)
Cl4 C31 1.737(5)
Cl5 C31 1.746(5)
N11 C11 1.333(6)
N11 C12 1.399(6)
C11 N12 1.346(6)
N12 C13 1.376(6)
N12 C14 1.448(6)
C12 C13 1.335(7)
C14 C15 1.381(7)
C14 C19 1.394(7)
C15 C16 1.396(7)
C15 C151 1.520(7)
C16 C17 1.379(8)
C17 C18 1.367(8)
C17 C171 1.519(7)
C18 C19 1.404(7)
C19 C191 1.500(7)
N21 C21 1.322(6)
N21 C22 1.378(6)
C21 N22 1.358(6)
N22 C23 1.373(6)
N22 C24 1.458(6)
C22 C23 1.347(7)
C24 C29 1.386(7)
C24 C25 1.390(7)
C25 C26 1.389(7)
C25 C251 1.506(7)
C26 C27 1.381(7)
C27 C28 1.369(7)
C27 C271 1.505(7)
C28 C29 1.393(7)
C29 C291 1.514(7)
